data_4509836
loop_
_publ_author_name
'W\"ockel, Simone'
'Plessow, Philipp'
'Schelwies, Mathias'
'Brinks, Marion K.'
'Rominger, Frank'
'Hofmann, Peter'
'Limbach, Michael'

_publ_section_title
;
 Alcohol Amination with Aminoacidato Cp*Ir(III)-Complexes as Catalysts:
 Dissociation of the Chelating Ligand during Initiation
;
_journal_issue 1
_journal_name_full 'ACS Catalysis'
_journal_page_first 152
_journal_paper_doi 10.1021/cs4009418
_journal_volume 4
_journal_year 2014
_chemical_formula_sum 'C14 H23 Cl Ir N O2'
_chemical_formula_weight 464.98
_chemical_name_common '9 Cp*Ir(Aib)Cl in manuscript'
_chemical_name_systematic
; 
 ? 
;
_space_group_IT_number 2
_symmetry_cell_setting triclinic
_symmetry_space_group_name_Hall '-P 1'
_symmetry_space_group_name_H-M 'P -1'
_atom_sites_solution_hydrogens geom
_atom_sites_solution_primary direct
_atom_sites_solution_secondary difmap
_audit_creation_method SHELXL-97
_cell_angle_alpha 99.653(1)
_cell_angle_beta 91.159(1)
_cell_angle_gamma 91.704(1)
_cell_formula_units_Z 4
_cell_length_a 9.1576(6)
_cell_length_b 11.2916(8)
_cell_length_c 16.2687(11)
_cell_measurement_reflns_used 9963
_cell_measurement_temperature 200(2)
_cell_measurement_theta_max 29.89
_cell_measurement_theta_min 2.23
_cell_volume 1657.2(2)
_computing_cell_refinement 'Bruker SAINT'
_computing_data_collection 'Bruker APEX2'
_computing_data_reduction 'Bruker SAINT'
_computing_molecular_graphics 'Bruker SHELXTL'
_computing_publication_material 'Bruker SHELXTL'
_computing_structure_refinement 'SHELXL-97 (Sheldrick, 2008)'
_computing_structure_solution 'SHELXS-97 (Sheldrick, 2008)'
_diffrn_ambient_temperature 200(2)
_diffrn_measured_fraction_theta_full 0.996
_diffrn_measured_fraction_theta_max 0.904
_diffrn_measurement_device_type 'Bruker APEX-II Quazar'
_diffrn_measurement_method '\f and \w scans'
_diffrn_radiation_monochromator mirror
_diffrn_radiation_source 'ImuS microsource'
_diffrn_radiation_type MoK\a
_diffrn_radiation_wavelength 0.71073
_diffrn_reflns_av_R_equivalents 0.0382
_diffrn_reflns_av_sigmaI/netI 0.0491
_diffrn_reflns_limit_h_max 13
_diffrn_reflns_limit_h_min -13
_diffrn_reflns_limit_k_max 15
_diffrn_reflns_limit_k_min -16
_diffrn_reflns_limit_l_max 23
_diffrn_reflns_limit_l_min -23
_diffrn_reflns_number 36815
_diffrn_reflns_theta_full 28.50
_diffrn_reflns_theta_max 31.06
_diffrn_reflns_theta_min 1.83
_exptl_absorpt_coefficient_mu 8.216
_exptl_absorpt_correction_T_max 0.7346
_exptl_absorpt_correction_T_min 0.3531
_exptl_absorpt_correction_type multi-scan
_exptl_absorpt_process_details
;
Sheldrick, G. M. (2008). <i>SADABS</i>. University of G\"ottingen, Germany.
;
_exptl_crystal_colour yellow
_exptl_crystal_density_diffrn 1.864
_exptl_crystal_density_method 'not measured'
_exptl_crystal_description needle
_exptl_crystal_F_000 896
_exptl_crystal_size_max 0.16
_exptl_crystal_size_mid 0.05
_exptl_crystal_size_min 0.04
_refine_diff_density_max 2.740
_refine_diff_density_min -1.161
_refine_diff_density_rms 0.188
_refine_ls_extinction_method none
_refine_ls_goodness_of_fit_ref 1.035
_refine_ls_hydrogen_treatment constr
_refine_ls_matrix_type full
_refine_ls_number_parameters 358
_refine_ls_number_reflns 9611
_refine_ls_number_restraints 0
_refine_ls_restrained_S_all 1.035
_refine_ls_R_factor_all 0.0553
_refine_ls_R_factor_gt 0.0345
_refine_ls_shift/su_max 0.003
_refine_ls_shift/su_mean 0.000
_refine_ls_structure_factor_coef Fsqd
_refine_ls_weighting_details 'calc w=1/[\s^2^(Fo^2^)+(0.0198P)^2^+4.4801P] where P=(Fo^2^+2Fc^2^)/3'
_refine_ls_weighting_scheme calc
_refine_ls_wR_factor_gt 0.0612
_refine_ls_wR_factor_ref 0.0667
_reflns_number_gt 7511
_reflns_number_total 9611
_reflns_threshold_expression >2sigma(I)
_cod_data_source_file cs4009418_si_002.cif
_cod_data_source_block siw6
_cod_depositor_comments
;
The following automatic conversions were performed:

'_symmetry_cell_setting' value 'Triclinic' changed to 'triclinic'
according to
/usr/data/users/saulius/automatic-downloads/current/ACS/lib/dictionaries/cif_core.dic
dictionary named 'cif_core.dic' version 2.4.2 from 2011-04-26.

Automatic conversion script
Id: cif_fix_values 2281 2013-09-26 08:29:07Z andrius 
;
_cod_original_sg_symbol_H-M P-1
_cod_database_code 4509836

loop_
_symmetry_equiv_pos_as_xyz
'x, y, z'
'-x, -y, -z'

loop_
_atom_site_label
_atom_site_type_symbol
_atom_site_fract_x
_atom_site_fract_y
_atom_site_fract_z
_atom_site_U_iso_or_equiv
_atom_site_adp_type
_atom_site_occupancy
_atom_site_symmetry_multiplicity
_atom_site_calc_flag
_atom_site_refinement_flags
Ir1_1 Ir 0.18471(2) 0.932846(16) 0.307388(12) 0.01788(5) Uani 1 1 d .
Cl1_1 Cl 0.44678(15) 0.93882(13) 0.29635(10) 0.0333(3) Uani 1 1 d .
C1_1 C 0.1908(6) 0.7834(4) 0.1416(3) 0.0261(12) Uani 1 1 d .
O1_1 O 0.1901(4) 0.7753(3) 0.2199(2) 0.0247(8) Uani 1 1 d .
O2_1 O 0.2058(5) 0.6967(3) 0.0864(3) 0.0393(11) Uani 1 1 d .
C2_1 C 0.1621(7) 0.9073(5) 0.1189(3) 0.0286(12) Uani 1 1 d .
C3_1 C 0.0001(8) 0.9091(6) 0.0963(5) 0.0496(19) Uani 1 1 d .
H3A_1 H -0.0577 0.8899 0.1426 0.074 Uiso 1 1 calc R
H3B_1 H -0.0224 0.8493 0.0463 0.074 Uiso 1 1 calc R
H3C_1 H -0.0238 0.9891 0.0854 0.074 Uiso 1 1 calc R
C4_1 C 0.2570(10) 0.9321(6) 0.0478(4) 0.054(2) Uani 1 1 d .
H4A_1 H 0.2392 1.0129 0.0362 0.082 Uiso 1 1 calc R
H4B_1 H 0.2328 0.8727 -0.0021 0.082 Uiso 1 1 calc R
H4C_1 H 0.3602 0.9267 0.0635 0.082 Uiso 1 1 calc R
N1_1 N 0.1938(5) 1.0014(4) 0.1943(3) 0.0235(9) Uani 1 1 d .
H1A_1 H 0.1272 1.0610 0.1954 0.028 Uiso 1 1 calc R
H1B_1 H 0.2853 1.0353 0.1900 0.028 Uiso 1 1 calc R
C11_1 C -0.0284(6) 0.9401(5) 0.3584(3) 0.0254(11) Uani 1 1 d .
C12_1 C 0.0586(6) 0.8585(5) 0.3978(3) 0.0264(12) Uani 1 1 d .
C13_1 C 0.1815(6) 0.9232(5) 0.4382(3) 0.0242(11) Uani 1 1 d .
C14_1 C 0.1749(6) 1.0486(5) 0.4257(3) 0.0232(11) Uani 1 1 d .
C15_1 C 0.0441(6) 1.0585(5) 0.3784(4) 0.0263(12) Uani 1 1 d .
C16_1 C -0.1733(7) 0.9110(6) 0.3148(4) 0.0400(15) Uani 1 1 d .
H16A_1 H -0.1738 0.8292 0.2829 0.060 Uiso 1 1 calc R
H16B_1 H -0.1909 0.9681 0.2768 0.060 Uiso 1 1 calc R
H16C_1 H -0.2504 0.9166 0.3560 0.060 Uiso 1 1 calc R
C17_1 C 0.0247(7) 0.7274(5) 0.3930(4) 0.0404(16) Uani 1 1 d .
H17A_1 H 0.1151 0.6859 0.4012 0.061 Uiso 1 1 calc R
H17B_1 H -0.0190 0.6946 0.3381 0.061 Uiso 1 1 calc R
H17C_1 H -0.0440 0.7155 0.4365 0.061 Uiso 1 1 calc R
C18_1 C 0.3029(7) 0.8743(6) 0.4847(4) 0.0400(15) Uani 1 1 d .
H18A_1 H 0.2971 0.7863 0.4730 0.060 Uiso 1 1 calc R
H18B_1 H 0.2935 0.9019 0.5447 0.060 Uiso 1 1 calc R
H18C_1 H 0.3973 0.9029 0.4669 0.060 Uiso 1 1 calc R
C19_1 C 0.2831(7) 1.1472(5) 0.4578(4) 0.0371(15) Uani 1 1 d .
H19A_1 H 0.2611 1.2186 0.4335 0.056 Uiso 1 1 calc R
H19B_1 H 0.3816 1.1214 0.4425 0.056 Uiso 1 1 calc R
H19C_1 H 0.2780 1.1665 0.5187 0.056 Uiso 1 1 calc R
C20_1 C -0.0086(7) 1.1711(5) 0.3528(4) 0.0345(14) Uani 1 1 d .
H20A_1 H -0.0716 1.2120 0.3959 0.052 Uiso 1 1 calc R
H20B_1 H -0.0640 1.1512 0.2999 0.052 Uiso 1 1 calc R
H20C_1 H 0.0754 1.2242 0.3459 0.052 Uiso 1 1 calc R
Ir1_2 Ir 0.38702(2) 1.419960(17) 0.245170(13) 0.02006(5) Uani 1 1 d .
Cl1_2 Cl 0.25149(18) 1.45136(14) 0.37255(10) 0.0376(3) Uani 1 1 d .
C1_2 C 0.1207(6) 1.2890(5) 0.1720(4) 0.0289(12) Uani 1 1 d .
O1_2 O 0.2435(4) 1.2727(3) 0.2079(2) 0.0282(9) Uani 1 1 d .
O2_2 O 0.0264(5) 1.2091(3) 0.1530(3) 0.0401(11) Uani 1 1 d .
C2_2 C 0.0985(6) 1.4132(5) 0.1482(4) 0.0282(13) Uani 1 1 d .
C3_2 C 0.1346(9) 1.4032(5) 0.0562(4) 0.0489(19) Uani 1 1 d .
H3A_2 H 0.1448 1.4838 0.0418 0.073 Uiso 1 1 calc R
H3B_2 H 0.0558 1.3578 0.0220 0.073 Uiso 1 1 calc R
H3C_2 H 0.2265 1.3615 0.0458 0.073 Uiso 1 1 calc R
C4_2 C -0.0558(7) 1.4543(6) 0.1645(6) 0.061(2) Uani 1 1 d .
H4A_2 H -0.0759 1.4587 0.2239 0.092 Uiso 1 1 calc R
H4B_2 H -0.1253 1.3969 0.1313 0.092 Uiso 1 1 calc R
H4C_2 H -0.0661 1.5338 0.1489 0.092 Uiso 1 1 calc R
N1_2 N 0.2041(5) 1.5013(4) 0.1978(3) 0.0245(10) Uani 1 1 d .
H1A_2 H 0.1563 1.5443 0.2417 0.029 Uiso 1 1 calc R
H1B_2 H 0.2369 1.5546 0.1647 0.029 Uiso 1 1 calc R
C11_2 C 0.5622(6) 1.4053(5) 0.1603(4) 0.0254(11) Uani 1 1 d .
C12_2 C 0.5616(6) 1.5262(5) 0.2065(4) 0.0259(12) Uani 1 1 d .
C13_2 C 0.5788(6) 1.5211(5) 0.2929(4) 0.0302(13) Uani 1 1 d .
C14_2 C 0.5961(6) 1.3954(6) 0.3007(4) 0.0322(13) Uani 1 1 d .
C15_2 C 0.5879(6) 1.3261(5) 0.2204(4) 0.0278(12) Uani 1 1 d .
C16_2 C 0.5568(8) 1.3700(6) 0.0680(4) 0.0411(15) Uani 1 1 d .
H16A_2 H 0.6564 1.3627 0.0474 0.062 Uiso 1 1 calc R
H16B_2 H 0.5068 1.4314 0.0430 0.062 Uiso 1 1 calc R
H16C_2 H 0.5034 1.2926 0.0528 0.062 Uiso 1 1 calc R
C17_2 C 0.5470(7) 1.6375(5) 0.1689(4) 0.0382(15) Uani 1 1 d .
H17A_2 H 0.5161 1.7032 0.2115 0.057 Uiso 1 1 calc R
H17B_2 H 0.4740 1.6227 0.1231 0.057 Uiso 1 1 calc R
H17C_2 H 0.6415 1.6594 0.1474 0.057 Uiso 1 1 calc R
C18_2 C 0.5869(8) 1.6254(6) 0.3642(4) 0.0456(17) Uani 1 1 d .
H18A_2 H 0.6895 1.6467 0.3797 0.068 Uiso 1 1 calc R
H18B_2 H 0.5367 1.6027 0.4122 0.068 Uiso 1 1 calc R
H18C_2 H 0.5398 1.6945 0.3472 0.068 Uiso 1 1 calc R
C19_2 C 0.6214(8) 1.3513(7) 0.3821(5) 0.0538(19) Uani 1 1 d .
H19A_2 H 0.5934 1.2657 0.3754 0.081 Uiso 1 1 calc R
H19B_2 H 0.5623 1.3968 0.4253 0.081 Uiso 1 1 calc R
H19C_2 H 0.7250 1.3628 0.3987 0.081 Uiso 1 1 calc R
C20_2 C 0.6021(8) 1.1930(5) 0.1981(5) 0.0468(18) Uani 1 1 d .
H20A_2 H 0.5734 1.1548 0.2454 0.070 Uiso 1 1 calc R
H20B_2 H 0.7037 1.1749 0.1846 0.070 Uiso 1 1 calc R
H20C_2 H 0.5384 1.1620 0.1496 0.070 Uiso 1 1 calc R

loop_
_atom_site_aniso_label
_atom_site_aniso_U_11
_atom_site_aniso_U_22
_atom_site_aniso_U_33
_atom_site_aniso_U_23
_atom_site_aniso_U_13
_atom_site_aniso_U_12
Ir1_1 0.01609(10) 0.01671(9) 0.02122(11) 0.00408(8) -0.00166(8) 0.00336(7)
Cl1_1 0.0174(6) 0.0398(8) 0.0449(9) 0.0129(7) 0.0026(6) 0.0061(6)
C1_1 0.034(3) 0.018(2) 0.027(3) 0.004(2) -0.001(2) 0.003(2)
O1_1 0.036(2) 0.0149(16) 0.024(2) 0.0048(14) 0.0017(16) 0.0049(15)
O2_1 0.069(3) 0.0223(19) 0.025(2) -0.0018(17) 0.004(2) 0.006(2)
C2_1 0.044(4) 0.018(2) 0.023(3) 0.001(2) -0.002(2) 0.007(2)
C3_1 0.063(5) 0.031(3) 0.050(4) -0.005(3) -0.030(4) 0.010(3)
C4_1 0.098(7) 0.030(3) 0.039(4) 0.013(3) 0.023(4) 0.011(4)
N1_1 0.031(3) 0.0151(19) 0.026(2) 0.0061(17) 0.0008(19) 0.0006(17)
C11_1 0.019(3) 0.031(3) 0.027(3) 0.007(2) 0.001(2) 0.001(2)
C12_1 0.027(3) 0.028(3) 0.025(3) 0.007(2) 0.005(2) 0.002(2)
C13_1 0.025(3) 0.032(3) 0.018(3) 0.007(2) 0.004(2) 0.005(2)
C14_1 0.025(3) 0.025(2) 0.019(3) 0.003(2) 0.000(2) 0.004(2)
C15_1 0.025(3) 0.023(2) 0.031(3) 0.001(2) 0.005(2) 0.008(2)
C16_1 0.024(3) 0.050(4) 0.044(4) 0.001(3) -0.001(3) 0.001(3)
C17_1 0.044(4) 0.025(3) 0.053(4) 0.007(3) 0.016(3) 0.000(3)
C18_1 0.038(4) 0.050(4) 0.035(4) 0.016(3) -0.005(3) 0.012(3)
C19_1 0.036(4) 0.030(3) 0.042(4) -0.002(3) -0.004(3) -0.003(3)
C20_1 0.031(3) 0.029(3) 0.046(4) 0.011(3) 0.008(3) 0.013(2)
Ir1_2 0.01867(11) 0.01762(10) 0.02482(12) 0.00610(8) -0.00154(8) 0.00299(8)
Cl1_2 0.0399(9) 0.0390(8) 0.0360(8) 0.0101(6) 0.0116(7) 0.0084(7)
C1_2 0.030(3) 0.018(2) 0.040(3) 0.007(2) -0.002(3) 0.000(2)
O1_2 0.027(2) 0.0153(17) 0.043(2) 0.0087(16) -0.0100(17) 0.0016(15)
O2_2 0.039(3) 0.024(2) 0.057(3) 0.013(2) -0.017(2) -0.0080(18)
C2_2 0.025(3) 0.019(2) 0.042(3) 0.009(2) -0.014(2) 0.003(2)
C3_2 0.080(6) 0.026(3) 0.041(4) 0.010(3) -0.028(4) -0.011(3)
C4_2 0.024(4) 0.039(4) 0.120(8) 0.013(4) -0.006(4) 0.004(3)
N1_2 0.025(2) 0.0151(19) 0.034(3) 0.0075(18) -0.009(2) 0.0044(17)
C11_2 0.018(3) 0.028(3) 0.033(3) 0.010(2) 0.002(2) 0.005(2)
C12_2 0.017(3) 0.025(3) 0.036(3) 0.006(2) 0.001(2) -0.001(2)
C13_2 0.020(3) 0.037(3) 0.032(3) 0.006(3) -0.007(2) -0.005(2)
C14_2 0.022(3) 0.043(3) 0.035(3) 0.017(3) -0.006(2) 0.003(2)
C15_2 0.020(3) 0.025(3) 0.041(3) 0.013(2) -0.001(2) 0.005(2)
C16_2 0.042(4) 0.047(4) 0.033(3) 0.003(3) 0.006(3) 0.008(3)
C17_2 0.041(4) 0.028(3) 0.050(4) 0.017(3) 0.008(3) 0.001(3)
C18_2 0.048(4) 0.045(4) 0.038(4) -0.008(3) -0.005(3) -0.009(3)
C19_2 0.042(4) 0.074(5) 0.052(5) 0.030(4) -0.004(3) 0.014(4)
C20_2 0.045(4) 0.027(3) 0.070(5) 0.012(3) 0.007(4) 0.017(3)

loop_
_atom_type_symbol
_atom_type_description
_atom_type_scat_dispersion_real
_atom_type_scat_dispersion_imag
_atom_type_scat_source
C C 0.0033 0.0016 'International Tables Vol C Tables 4.2.6.8 and 6.1.1.4'
H H 0.0000 0.0000 'International Tables Vol C Tables 4.2.6.8 and 6.1.1.4'
N N 0.0061 0.0033 'International Tables Vol C Tables 4.2.6.8 and 6.1.1.4'
O O 0.0106 0.0060 'International Tables Vol C Tables 4.2.6.8 and 6.1.1.4'
Cl Cl 0.1484 0.1585 'International Tables Vol C Tables 4.2.6.8 and 6.1.1.4'
Ir Ir -1.4442 7.9887 'International Tables Vol C Tables 4.2.6.8 and 6.1.1.4'

loop_
_geom_angle_atom_site_label_1
_geom_angle_atom_site_label_2
_geom_angle_atom_site_label_3
_geom_angle
O1_1 Ir1_1 N1_1 78.37(14)
O1_1 Ir1_1 C11_1 107.20(18)
N1_1 Ir1_1 C11_1 112.7(2)
O1_1 Ir1_1 C14_1 159.75(17)
N1_1 Ir1_1 C14_1 121.87(18)
C11_1 Ir1_1 C14_1 66.5(2)
O1_1 Ir1_1 C13_1 119.84(17)
N1_1 Ir1_1 C13_1 161.70(18)
C11_1 Ir1_1 C13_1 65.8(2)
C14_1 Ir1_1 C13_1 40.0(2)
O1_1 Ir1_1 C15_1 144.59(19)
N1_1 Ir1_1 C15_1 101.06(19)
C11_1 Ir1_1 C15_1 39.8(2)
C14_1 Ir1_1 C15_1 38.8(2)
C13_1 Ir1_1 C15_1 65.6(2)
O1_1 Ir1_1 C12_1 96.54(18)
N1_1 Ir1_1 C12_1 149.5(2)
C11_1 Ir1_1 C12_1 39.7(2)
C14_1 Ir1_1 C12_1 66.0(2)
C13_1 Ir1_1 C12_1 38.3(2)
C15_1 Ir1_1 C12_1 65.9(2)
O1_1 Ir1_1 Cl1_1 85.30(11)
N1_1 Ir1_1 Cl1_1 82.56(13)
C11_1 Ir1_1 Cl1_1 161.65(15)
C14_1 Ir1_1 Cl1_1 97.15(15)
C13_1 Ir1_1 Cl1_1 96.45(15)
C15_1 Ir1_1 Cl1_1 130.01(16)
C12_1 Ir1_1 Cl1_1 127.40(16)
O2_1 C1_1 O1_1 122.9(5)
O2_1 C1_1 C2_1 120.1(5)
O1_1 C1_1 C2_1 116.8(4)
C1_1 O1_1 Ir1_1 118.6(3)
N1_1 C2_1 C4_1 109.6(5)
N1_1 C2_1 C3_1 108.2(5)
C4_1 C2_1 C3_1 111.6(6)
N1_1 C2_1 C1_1 108.8(4)
C4_1 C2_1 C1_1 111.3(5)
C3_1 C2_1 C1_1 107.2(5)
C2_1 C3_1 H3A_1 109.5
C2_1 C3_1 H3B_1 109.5
H3A_1 C3_1 H3B_1 109.5
C2_1 C3_1 H3C_1 109.5
H3A_1 C3_1 H3C_1 109.5
H3B_1 C3_1 H3C_1 109.5
C2_1 C4_1 H4A_1 109.5
C2_1 C4_1 H4B_1 109.5
H4A_1 C4_1 H4B_1 109.5
C2_1 C4_1 H4C_1 109.5
H4A_1 C4_1 H4C_1 109.5
H4B_1 C4_1 H4C_1 109.5
C2_1 N1_1 Ir1_1 113.1(3)
C2_1 N1_1 H1A_1 109.0
Ir1_1 N1_1 H1A_1 109.0
C2_1 N1_1 H1B_1 109.0
Ir1_1 N1_1 H1B_1 109.0
H1A_1 N1_1 H1B_1 107.8
C12_1 C11_1 C15_1 106.9(5)
C12_1 C11_1 C16_1 126.2(5)
C15_1 C11_1 C16_1 126.5(5)
C12_1 C11_1 Ir1_1 70.8(3)
C15_1 C11_1 Ir1_1 70.7(3)
C16_1 C11_1 Ir1_1 129.0(4)
C13_1 C12_1 C11_1 108.6(5)
C13_1 C12_1 C17_1 126.3(5)
C11_1 C12_1 C17_1 125.1(5)
C13_1 C12_1 Ir1_1 70.8(3)
C11_1 C12_1 Ir1_1 69.6(3)
C17_1 C12_1 Ir1_1 123.9(4)
C12_1 C13_1 C14_1 108.6(5)
C12_1 C13_1 C18_1 127.0(5)
C14_1 C13_1 C18_1 124.4(5)
C12_1 C13_1 Ir1_1 70.9(3)
C14_1 C13_1 Ir1_1 69.8(3)
C18_1 C13_1 Ir1_1 124.0(4)
C15_1 C14_1 C13_1 107.2(5)
C15_1 C14_1 C19_1 126.6(5)
C13_1 C14_1 C19_1 126.2(5)
C15_1 C14_1 Ir1_1 70.9(3)
C13_1 C14_1 Ir1_1 70.3(3)
C19_1 C14_1 Ir1_1 124.9(4)
C14_1 C15_1 C11_1 108.7(5)
C14_1 C15_1 C20_1 125.6(5)
C11_1 C15_1 C20_1 125.7(5)
C14_1 C15_1 Ir1_1 70.3(3)
C11_1 C15_1 Ir1_1 69.5(3)
C20_1 C15_1 Ir1_1 125.5(4)
C11_1 C16_1 H16A_1 109.5
C11_1 C16_1 H16B_1 109.5
H16A_1 C16_1 H16B_1 109.5
C11_1 C16_1 H16C_1 109.5
H16A_1 C16_1 H16C_1 109.5
H16B_1 C16_1 H16C_1 109.5
C12_1 C17_1 H17A_1 109.5
C12_1 C17_1 H17B_1 109.5
H17A_1 C17_1 H17B_1 109.5
C12_1 C17_1 H17C_1 109.5
H17A_1 C17_1 H17C_1 109.5
H17B_1 C17_1 H17C_1 109.5
C13_1 C18_1 H18A_1 109.5
C13_1 C18_1 H18B_1 109.5
H18A_1 C18_1 H18B_1 109.5
C13_1 C18_1 H18C_1 109.5
H18A_1 C18_1 H18C_1 109.5
H18B_1 C18_1 H18C_1 109.5
C14_1 C19_1 H19A_1 109.5
C14_1 C19_1 H19B_1 109.5
H19A_1 C19_1 H19B_1 109.5
C14_1 C19_1 H19C_1 109.5
H19A_1 C19_1 H19C_1 109.5
H19B_1 C19_1 H19C_1 109.5
C15_1 C20_1 H20A_1 109.5
C15_1 C20_1 H20B_1 109.5
H20A_1 C20_1 H20B_1 109.5
C15_1 C20_1 H20C_1 109.5
H20A_1 C20_1 H20C_1 109.5
H20B_1 C20_1 H20C_1 109.5
O1_2 Ir1_2 C13_2 160.01(19)
O1_2 Ir1_2 N1_2 77.89(15)
C13_2 Ir1_2 N1_2 122.1(2)
O1_2 Ir1_2 C11_2 107.57(18)
C13_2 Ir1_2 C11_2 66.3(2)
N1_2 Ir1_2 C11_2 111.5(2)
O1_2 Ir1_2 C12_2 144.63(19)
C13_2 Ir1_2 C12_2 39.0(2)
N1_2 Ir1_2 C12_2 100.40(19)
C11_2 Ir1_2 C12_2 39.6(2)
O1_2 Ir1_2 C14_2 120.10(19)
C13_2 Ir1_2 C14_2 39.9(2)
N1_2 Ir1_2 C14_2 162.0(2)
C11_2 Ir1_2 C14_2 65.7(2)
C12_2 Ir1_2 C14_2 65.7(2)
O1_2 Ir1_2 C15_2 97.27(18)
C13_2 Ir1_2 C15_2 65.6(2)
N1_2 Ir1_2 C15_2 148.2(2)
C11_2 Ir1_2 C15_2 39.5(2)
C12_2 Ir1_2 C15_2 65.5(2)
C14_2 Ir1_2 C15_2 38.1(2)
O1_2 Ir1_2 Cl1_2 85.53(12)
C13_2 Ir1_2 Cl1_2 97.12(17)
N1_2 Ir1_2 Cl1_2 82.89(14)
C11_2 Ir1_2 Cl1_2 161.97(16)
C12_2 Ir1_2 Cl1_2 129.65(15)
C14_2 Ir1_2 Cl1_2 97.17(17)
C15_2 Ir1_2 Cl1_2 128.44(16)
O2_2 C1_2 O1_2 123.1(5)
O2_2 C1_2 C2_2 119.7(5)
O1_2 C1_2 C2_2 117.1(5)
C1_2 O1_2 Ir1_2 118.9(3)
N1_2 C2_2 C4_2 109.5(5)
N1_2 C2_2 C3_2 108.4(5)
C4_2 C2_2 C3_2 111.6(6)
N1_2 C2_2 C1_2 108.8(4)
C4_2 C2_2 C1_2 111.6(5)
C3_2 C2_2 C1_2 106.9(5)
C2_2 C3_2 H3A_2 109.5
C2_2 C3_2 H3B_2 109.5
H3A_2 C3_2 H3B_2 109.5
C2_2 C3_2 H3C_2 109.5
H3A_2 C3_2 H3C_2 109.5
H3B_2 C3_2 H3C_2 109.5
C2_2 C4_2 H4A_2 109.5
C2_2 C4_2 H4B_2 109.5
H4A_2 C4_2 H4B_2 109.5
C2_2 C4_2 H4C_2 109.5
H4A_2 C4_2 H4C_2 109.5
H4B_2 C4_2 H4C_2 109.5
C2_2 N1_2 Ir1_2 113.4(3)
C2_2 N1_2 H1A_2 108.9
Ir1_2 N1_2 H1A_2 108.9
C2_2 N1_2 H1B_2 108.9
Ir1_2 N1_2 H1B_2 108.9
H1A_2 N1_2 H1B_2 107.7
C12_2 C11_2 C15_2 107.0(5)
C12_2 C11_2 C16_2 126.4(5)
C15_2 C11_2 C16_2 126.2(5)
C12_2 C11_2 Ir1_2 70.5(3)
C15_2 C11_2 Ir1_2 71.4(3)
C16_2 C11_2 Ir1_2 128.9(4)
C13_2 C12_2 C11_2 108.6(5)
C13_2 C12_2 C17_2 126.2(5)
C11_2 C12_2 C17_2 125.2(5)
C13_2 C12_2 Ir1_2 70.1(3)
C11_2 C12_2 Ir1_2 69.9(3)
C17_2 C12_2 Ir1_2 126.4(4)
C12_2 C13_2 C14_2 107.4(5)
C12_2 C13_2 C18_2 127.3(6)
C14_2 C13_2 C18_2 125.2(6)
C12_2 C13_2 Ir1_2 70.9(3)
C14_2 C13_2 Ir1_2 70.8(3)
C18_2 C13_2 Ir1_2 126.3(4)
C15_2 C14_2 C13_2 108.3(5)
C15_2 C14_2 C19_2 127.3(6)
C13_2 C14_2 C19_2 124.4(6)
C15_2 C14_2 Ir1_2 71.6(3)
C13_2 C14_2 Ir1_2 69.3(3)
C19_2 C14_2 Ir1_2 125.8(5)
C14_2 C15_2 C11_2 108.7(5)
C14_2 C15_2 C20_2 127.0(6)
C11_2 C15_2 C20_2 124.3(6)
C14_2 C15_2 Ir1_2 70.4(3)
C11_2 C15_2 Ir1_2 69.1(3)
C20_2 C15_2 Ir1_2 126.2(4)
C11_2 C16_2 H16A_2 109.5
C11_2 C16_2 H16B_2 109.5
H16A_2 C16_2 H16B_2 109.5
C11_2 C16_2 H16C_2 109.5
H16A_2 C16_2 H16C_2 109.5
H16B_2 C16_2 H16C_2 109.5
C12_2 C17_2 H17A_2 109.5
C12_2 C17_2 H17B_2 109.5
H17A_2 C17_2 H17B_2 109.5
C12_2 C17_2 H17C_2 109.5
H17A_2 C17_2 H17C_2 109.5
H17B_2 C17_2 H17C_2 109.5
C13_2 C18_2 H18A_2 109.5
C13_2 C18_2 H18B_2 109.5
H18A_2 C18_2 H18B_2 109.5
C13_2 C18_2 H18C_2 109.5
H18A_2 C18_2 H18C_2 109.5
H18B_2 C18_2 H18C_2 109.5
C14_2 C19_2 H19A_2 109.5
C14_2 C19_2 H19B_2 109.5
H19A_2 C19_2 H19B_2 109.5
C14_2 C19_2 H19C_2 109.5
H19A_2 C19_2 H19C_2 109.5
H19B_2 C19_2 H19C_2 109.5
C15_2 C20_2 H20A_2 109.5
C15_2 C20_2 H20B_2 109.5
H20A_2 C20_2 H20B_2 109.5
C15_2 C20_2 H20C_2 109.5
H20A_2 C20_2 H20C_2 109.5
H20B_2 C20_2 H20C_2 109.5

loop_
_geom_bond_atom_site_label_1
_geom_bond_atom_site_label_2
_geom_bond_distance
Ir1_1 O1_1 2.086(3)
Ir1_1 N1_1 2.115(4)
Ir1_1 C11_1 2.135(5)
Ir1_1 C14_1 2.143(5)
Ir1_1 C13_1 2.149(5)
Ir1_1 C15_1 2.150(5)
Ir1_1 C12_1 2.151(5)
Ir1_1 Cl1_1 2.4100(14)
C1_1 O2_1 1.225(6)
C1_1 O1_1 1.294(6)
C1_1 C2_1 1.534(7)
C2_1 N1_1 1.499(7)
C2_1 C4_1 1.518(9)
C2_1 C3_1 1.523(9)
C3_1 H3A_1 0.9800
C3_1 H3B_1 0.9800
C3_1 H3C_1 0.9800
C4_1 H4A_1 0.9800
C4_1 H4B_1 0.9800
C4_1 H4C_1 0.9800
N1_1 H1A_1 0.9200
N1_1 H1B_1 0.9200
C11_1 C12_1 1.454(8)
C11_1 C15_1 1.457(7)
C11_1 C16_1 1.494(8)
C12_1 C13_1 1.412(8)
C12_1 C17_1 1.493(8)
C13_1 C14_1 1.466(7)
C13_1 C18_1 1.502(8)
C14_1 C15_1 1.427(8)
C14_1 C19_1 1.488(8)
C15_1 C20_1 1.494(7)
C16_1 H16A_1 0.9800
C16_1 H16B_1 0.9800
C16_1 H16C_1 0.9800
C17_1 H17A_1 0.9800
C17_1 H17B_1 0.9800
C17_1 H17C_1 0.9800
C18_1 H18A_1 0.9800
C18_1 H18B_1 0.9800
C18_1 H18C_1 0.9800
C19_1 H19A_1 0.9800
C19_1 H19B_1 0.9800
C19_1 H19C_1 0.9800
C20_1 H20A_1 0.9800
C20_1 H20B_1 0.9800
C20_1 H20C_1 0.9800
Ir1_2 O1_2 2.088(4)
Ir1_2 C13_2 2.126(5)
Ir1_2 N1_2 2.126(4)
Ir1_2 C11_2 2.130(5)
Ir1_2 C12_2 2.138(5)
Ir1_2 C14_2 2.146(6)
Ir1_2 C15_2 2.162(5)
Ir1_2 Cl1_2 2.4174(15)
C1_2 O2_2 1.228(6)
C1_2 O1_2 1.289(7)
C1_2 C2_2 1.534(7)
C2_2 N1_2 1.489(7)
C2_2 C4_2 1.515(8)
C2_2 C3_2 1.525(9)
C3_2 H3A_2 0.9800
C3_2 H3B_2 0.9800
C3_2 H3C_2 0.9800
C4_2 H4A_2 0.9800
C4_2 H4B_2 0.9800
C4_2 H4C_2 0.9800
N1_2 H1A_2 0.9200
N1_2 H1B_2 0.9200
C11_2 C12_2 1.444(7)
C11_2 C15_2 1.450(8)
C11_2 C16_2 1.487(8)
C12_2 C13_2 1.423(8)
C12_2 C17_2 1.495(8)
C13_2 C14_2 1.459(8)
C13_2 C18_2 1.506(8)
C14_2 C15_2 1.405(8)
C14_2 C19_2 1.507(9)
C15_2 C20_2 1.497(8)
C16_2 H16A_2 0.9800
C16_2 H16B_2 0.9800
C16_2 H16C_2 0.9800
C17_2 H17A_2 0.9800
C17_2 H17B_2 0.9800
C17_2 H17C_2 0.9800
C18_2 H18A_2 0.9800
C18_2 H18B_2 0.9800
C18_2 H18C_2 0.9800
C19_2 H19A_2 0.9800
C19_2 H19B_2 0.9800
C19_2 H19C_2 0.9800
C20_2 H20A_2 0.9800
C20_2 H20B_2 0.9800
C20_2 H20C_2 0.9800

loop_
_geom_torsion_atom_site_label_1
_geom_torsion_atom_site_label_2
_geom_torsion_atom_site_label_3
_geom_torsion_atom_site_label_4
_geom_torsion
O2_1 C1_1 O1_1 Ir1_1 173.9(5)
C2_1 C1_1 O1_1 Ir1_1 -9.9(6)
N1_1 Ir1_1 O1_1 C1_1 -2.4(4)
C11_1 Ir1_1 O1_1 C1_1 108.0(4)
C14_1 Ir1_1 O1_1 C1_1 176.3(5)
C13_1 Ir1_1 O1_1 C1_1 179.5(4)
C15_1 Ir1_1 O1_1 C1_1 90.4(5)
C12_1 Ir1_1 O1_1 C1_1 147.1(4)
Cl1_1 Ir1_1 O1_1 C1_1 -85.8(4)
O2_1 C1_1 C2_1 N1_1 -162.8(5)
O1_1 C1_1 C2_1 N1_1 20.8(7)
O2_1 C1_1 C2_1 C4_1 -41.9(8)
O1_1 C1_1 C2_1 C4_1 141.7(6)
O2_1 C1_1 C2_1 C3_1 80.4(7)
O1_1 C1_1 C2_1 C3_1 -95.9(6)
C4_1 C2_1 N1_1 Ir1_1 -143.8(4)
C3_1 C2_1 N1_1 Ir1_1 94.2(5)
C1_1 C2_1 N1_1 Ir1_1 -21.9(6)
O1_1 Ir1_1 N1_1 C2_1 14.0(4)
C11_1 Ir1_1 N1_1 C2_1 -89.9(4)
C14_1 Ir1_1 N1_1 C2_1 -165.4(4)
C13_1 Ir1_1 N1_1 C2_1 -171.2(5)
C15_1 Ir1_1 N1_1 C2_1 -129.8(4)
C12_1 Ir1_1 N1_1 C2_1 -69.1(5)
Cl1_1 Ir1_1 N1_1 C2_1 100.7(4)
O1_1 Ir1_1 C11_1 C12_1 79.2(3)
N1_1 Ir1_1 C11_1 C12_1 163.5(3)
C14_1 Ir1_1 C11_1 C12_1 -80.2(3)
C13_1 Ir1_1 C11_1 C12_1 -36.3(3)
C15_1 Ir1_1 C11_1 C12_1 -116.6(5)
Cl1_1 Ir1_1 C11_1 C12_1 -52.1(6)
O1_1 Ir1_1 C11_1 C15_1 -164.1(3)
N1_1 Ir1_1 C11_1 C15_1 -79.8(3)
C14_1 Ir1_1 C11_1 C15_1 36.4(3)
C13_1 Ir1_1 C11_1 C15_1 80.3(3)
C12_1 Ir1_1 C11_1 C15_1 116.6(5)
Cl1_1 Ir1_1 C11_1 C15_1 64.5(6)
O1_1 Ir1_1 C11_1 C16_1 -42.2(6)
N1_1 Ir1_1 C11_1 C16_1 42.1(6)
C14_1 Ir1_1 C11_1 C16_1 158.3(6)
C13_1 Ir1_1 C11_1 C16_1 -157.8(6)
C15_1 Ir1_1 C11_1 C16_1 121.9(7)
C12_1 Ir1_1 C11_1 C16_1 -121.5(7)
Cl1_1 Ir1_1 C11_1 C16_1 -173.6(4)
C15_1 C11_1 C12_1 C13_1 -1.6(6)
C16_1 C11_1 C12_1 C13_1 -174.9(5)
Ir1_1 C11_1 C12_1 C13_1 60.3(4)
C15_1 C11_1 C12_1 C17_1 -179.6(5)
C16_1 C11_1 C12_1 C17_1 7.0(9)
Ir1_1 C11_1 C12_1 C17_1 -117.8(6)
C15_1 C11_1 C12_1 Ir1_1 -61.8(4)
C16_1 C11_1 C12_1 Ir1_1 124.8(6)
O1_1 Ir1_1 C12_1 C13_1 131.5(3)
N1_1 Ir1_1 C12_1 C13_1 -150.3(3)
C11_1 Ir1_1 C12_1 C13_1 -119.4(4)
C14_1 Ir1_1 C12_1 C13_1 -37.9(3)
C15_1 Ir1_1 C12_1 C13_1 -80.6(3)
Cl1_1 Ir1_1 C12_1 C13_1 42.4(4)
O1_1 Ir1_1 C12_1 C11_1 -109.2(3)
N1_1 Ir1_1 C12_1 C11_1 -31.0(5)
C14_1 Ir1_1 C12_1 C11_1 81.5(3)
C13_1 Ir1_1 C12_1 C11_1 119.4(4)
C15_1 Ir1_1 C12_1 C11_1 38.8(3)
Cl1_1 Ir1_1 C12_1 C11_1 161.8(2)
O1_1 Ir1_1 C12_1 C17_1 10.1(5)
N1_1 Ir1_1 C12_1 C17_1 88.3(6)
C11_1 Ir1_1 C12_1 C17_1 119.3(6)
C14_1 Ir1_1 C12_1 C17_1 -159.2(6)
C13_1 Ir1_1 C12_1 C17_1 -121.4(6)
C15_1 Ir1_1 C12_1 C17_1 158.1(6)
Cl1_1 Ir1_1 C12_1 C17_1 -79.0(5)
C11_1 C12_1 C13_1 C14_1 0.3(6)
C17_1 C12_1 C13_1 C14_1 178.3(5)
Ir1_1 C12_1 C13_1 C14_1 59.8(4)
C11_1 C12_1 C13_1 C18_1 -178.2(5)
C17_1 C12_1 C13_1 C18_1 -0.2(9)
Ir1_1 C12_1 C13_1 C18_1 -118.7(6)
C11_1 C12_1 C13_1 Ir1_1 -59.5(4)
C17_1 C12_1 C13_1 Ir1_1 118.5(6)
O1_1 Ir1_1 C13_1 C12_1 -59.1(3)
N1_1 Ir1_1 C13_1 C12_1 126.8(6)
C11_1 Ir1_1 C13_1 C12_1 37.6(3)
C14_1 Ir1_1 C13_1 C12_1 119.2(4)
C15_1 Ir1_1 C13_1 C12_1 81.4(3)
Cl1_1 Ir1_1 C13_1 C12_1 -147.4(3)
O1_1 Ir1_1 C13_1 C14_1 -178.3(3)
N1_1 Ir1_1 C13_1 C14_1 7.7(8)
C11_1 Ir1_1 C13_1 C14_1 -81.6(3)
C15_1 Ir1_1 C13_1 C14_1 -37.8(3)
C12_1 Ir1_1 C13_1 C14_1 -119.2(4)
Cl1_1 Ir1_1 C13_1 C14_1 93.5(3)
O1_1 Ir1_1 C13_1 C18_1 63.2(5)
N1_1 Ir1_1 C13_1 C18_1 -110.9(7)
C11_1 Ir1_1 C13_1 C18_1 159.9(6)
C14_1 Ir1_1 C13_1 C18_1 -118.5(6)
C15_1 Ir1_1 C13_1 C18_1 -156.3(6)
C12_1 Ir1_1 C13_1 C18_1 122.3(6)
Cl1_1 Ir1_1 C13_1 C18_1 -25.1(5)
C12_1 C13_1 C14_1 C15_1 1.1(6)
C18_1 C13_1 C14_1 C15_1 179.7(5)
Ir1_1 C13_1 C14_1 C15_1 61.6(4)
C12_1 C13_1 C14_1 C19_1 -179.9(5)
C18_1 C13_1 C14_1 C19_1 -1.3(9)
Ir1_1 C13_1 C14_1 C19_1 -119.4(6)
C12_1 C13_1 C14_1 Ir1_1 -60.5(4)
C18_1 C13_1 C14_1 Ir1_1 118.1(5)
O1_1 Ir1_1 C14_1 C15_1 -112.8(5)
N1_1 Ir1_1 C14_1 C15_1 65.7(4)
C11_1 Ir1_1 C14_1 C15_1 -37.3(3)
C13_1 Ir1_1 C14_1 C15_1 -117.2(5)
C12_1 Ir1_1 C14_1 C15_1 -80.8(3)
Cl1_1 Ir1_1 C14_1 C15_1 151.3(3)
O1_1 Ir1_1 C14_1 C13_1 4.3(7)
N1_1 Ir1_1 C14_1 C13_1 -177.2(3)
C11_1 Ir1_1 C14_1 C13_1 79.9(3)
C15_1 Ir1_1 C14_1 C13_1 117.2(5)
C12_1 Ir1_1 C14_1 C13_1 36.4(3)
Cl1_1 Ir1_1 C14_1 C13_1 -91.5(3)
O1_1 Ir1_1 C14_1 C19_1 125.3(6)
N1_1 Ir1_1 C14_1 C19_1 -56.2(5)
C11_1 Ir1_1 C14_1 C19_1 -159.2(5)
C13_1 Ir1_1 C14_1 C19_1 121.0(6)
C15_1 Ir1_1 C14_1 C19_1 -121.9(6)
C12_1 Ir1_1 C14_1 C19_1 157.3(5)
Cl1_1 Ir1_1 C14_1 C19_1 29.4(5)
C13_1 C14_1 C15_1 C11_1 -2.1(6)
C19_1 C14_1 C15_1 C11_1 178.9(5)
Ir1_1 C14_1 C15_1 C11_1 59.1(4)
C13_1 C14_1 C15_1 C20_1 178.6(5)
C19_1 C14_1 C15_1 C20_1 -0.4(9)
Ir1_1 C14_1 C15_1 C20_1 -120.2(6)
C13_1 C14_1 C15_1 Ir1_1 -61.2(4)
C19_1 C14_1 C15_1 Ir1_1 119.8(6)
C12_1 C11_1 C15_1 C14_1 2.3(6)
C16_1 C11_1 C15_1 C14_1 175.6(6)
Ir1_1 C11_1 C15_1 C14_1 -59.6(4)
C12_1 C11_1 C15_1 C20_1 -178.4(5)
C16_1 C11_1 C15_1 C20_1 -5.1(9)
Ir1_1 C11_1 C15_1 C20_1 119.7(6)
C12_1 C11_1 C15_1 Ir1_1 61.9(4)
C16_1 C11_1 C15_1 Ir1_1 -124.8(6)
O1_1 Ir1_1 C15_1 C14_1 146.6(3)
N1_1 Ir1_1 C15_1 C14_1 -128.0(3)
C11_1 Ir1_1 C15_1 C14_1 119.8(5)
C13_1 Ir1_1 C15_1 C14_1 38.9(3)
C12_1 Ir1_1 C15_1 C14_1 81.1(3)
Cl1_1 Ir1_1 C15_1 C14_1 -38.4(4)
O1_1 Ir1_1 C15_1 C11_1 26.8(5)
N1_1 Ir1_1 C15_1 C11_1 112.3(3)
C14_1 Ir1_1 C15_1 C11_1 -119.8(5)
C13_1 Ir1_1 C15_1 C11_1 -80.9(3)
C12_1 Ir1_1 C15_1 C11_1 -38.7(3)
Cl1_1 Ir1_1 C15_1 C11_1 -158.2(3)
O1_1 Ir1_1 C15_1 C20_1 -93.2(5)
N1_1 Ir1_1 C15_1 C20_1 -7.7(5)
C11_1 Ir1_1 C15_1 C20_1 -120.0(6)
C14_1 Ir1_1 C15_1 C20_1 120.2(6)
C13_1 Ir1_1 C15_1 C20_1 159.1(6)
C12_1 Ir1_1 C15_1 C20_1 -158.7(6)
Cl1_1 Ir1_1 C15_1 C20_1 81.8(5)
O2_2 C1_2 O1_2 Ir1_2 -175.2(5)
C2_2 C1_2 O1_2 Ir1_2 8.3(7)
C13_2 Ir1_2 O1_2 C1_2 -174.7(6)
N1_2 Ir1_2 O1_2 C1_2 3.1(4)
C11_2 Ir1_2 O1_2 C1_2 -105.9(4)
C12_2 Ir1_2 O1_2 C1_2 -87.9(5)
C14_2 Ir1_2 O1_2 C1_2 -177.5(4)
C15_2 Ir1_2 O1_2 C1_2 -145.0(4)
Cl1_2 Ir1_2 O1_2 C1_2 86.8(4)
O2_2 C1_2 C2_2 N1_2 164.2(5)
O1_2 C1_2 C2_2 N1_2 -19.3(7)
O2_2 C1_2 C2_2 C4_2 43.3(8)
O1_2 C1_2 C2_2 C4_2 -140.2(6)
O2_2 C1_2 C2_2 C3_2 -78.9(7)
O1_2 C1_2 C2_2 C3_2 97.6(6)
C4_2 C2_2 N1_2 Ir1_2 143.2(5)
C3_2 C2_2 N1_2 Ir1_2 -94.9(5)
C1_2 C2_2 N1_2 Ir1_2 21.0(6)
O1_2 Ir1_2 N1_2 C2_2 -13.9(4)
C13_2 Ir1_2 N1_2 C2_2 165.2(4)
C11_2 Ir1_2 N1_2 C2_2 90.5(4)
C12_2 Ir1_2 N1_2 C2_2 130.1(4)
C14_2 Ir1_2 N1_2 C2_2 167.9(6)
C15_2 Ir1_2 N1_2 C2_2 70.4(5)
Cl1_2 Ir1_2 N1_2 C2_2 -100.8(4)
O1_2 Ir1_2 C11_2 C12_2 163.7(3)
C13_2 Ir1_2 C11_2 C12_2 -36.7(3)
N1_2 Ir1_2 C11_2 C12_2 80.1(3)
C14_2 Ir1_2 C11_2 C12_2 -80.6(3)
C15_2 Ir1_2 C11_2 C12_2 -116.4(5)
Cl1_2 Ir1_2 C11_2 C12_2 -61.2(6)
O1_2 Ir1_2 C11_2 C15_2 -79.9(3)
C13_2 Ir1_2 C11_2 C15_2 79.7(3)
N1_2 Ir1_2 C11_2 C15_2 -163.5(3)
C12_2 Ir1_2 C11_2 C15_2 116.4(5)
C14_2 Ir1_2 C11_2 C15_2 35.9(3)
Cl1_2 Ir1_2 C11_2 C15_2 55.3(6)
O1_2 Ir1_2 C11_2 C16_2 42.1(5)
C13_2 Ir1_2 C11_2 C16_2 -158.3(6)
N1_2 Ir1_2 C11_2 C16_2 -41.5(6)
C12_2 Ir1_2 C11_2 C16_2 -121.6(6)
C14_2 Ir1_2 C11_2 C16_2 157.8(6)
C15_2 Ir1_2 C11_2 C16_2 122.0(7)
Cl1_2 Ir1_2 C11_2 C16_2 177.3(4)
C15_2 C11_2 C12_2 C13_2 -2.9(6)
C16_2 C11_2 C12_2 C13_2 -175.8(6)
Ir1_2 C11_2 C12_2 C13_2 59.6(4)
C15_2 C11_2 C12_2 C17_2 176.4(5)
C16_2 C11_2 C12_2 C17_2 3.5(9)
Ir1_2 C11_2 C12_2 C17_2 -121.0(6)
C15_2 C11_2 C12_2 Ir1_2 -62.5(4)
C16_2 C11_2 C12_2 Ir1_2 124.6(6)
O1_2 Ir1_2 C12_2 C13_2 -147.1(3)
N1_2 Ir1_2 C12_2 C13_2 129.2(3)
C11_2 Ir1_2 C12_2 C13_2 -119.6(5)
C14_2 Ir1_2 C12_2 C13_2 -38.8(3)
C15_2 Ir1_2 C12_2 C13_2 -80.8(4)
Cl1_2 Ir1_2 C12_2 C13_2 39.8(4)
O1_2 Ir1_2 C12_2 C11_2 -27.6(5)
C13_2 Ir1_2 C12_2 C11_2 119.6(5)
N1_2 Ir1_2 C12_2 C11_2 -111.3(3)
C14_2 Ir1_2 C12_2 C11_2 80.7(3)
C15_2 Ir1_2 C12_2 C11_2 38.7(3)
Cl1_2 Ir1_2 C12_2 C11_2 159.4(3)
O1_2 Ir1_2 C12_2 C17_2 92.0(6)
C13_2 Ir1_2 C12_2 C17_2 -120.8(6)
N1_2 Ir1_2 C12_2 C17_2 8.3(5)
C11_2 Ir1_2 C12_2 C17_2 119.6(7)
C14_2 Ir1_2 C12_2 C17_2 -159.7(6)
C15_2 Ir1_2 C12_2 C17_2 158.3(6)
Cl1_2 Ir1_2 C12_2 C17_2 -81.0(5)
C11_2 C12_2 C13_2 C14_2 2.2(6)
C17_2 C12_2 C13_2 C14_2 -177.1(5)
Ir1_2 C12_2 C13_2 C14_2 61.7(4)
C11_2 C12_2 C13_2 C18_2 178.9(6)
C17_2 C12_2 C13_2 C18_2 -0.4(10)
Ir1_2 C12_2 C13_2 C18_2 -121.5(6)
C11_2 C12_2 C13_2 Ir1_2 -59.5(4)
C17_2 C12_2 C13_2 Ir1_2 121.1(6)
O1_2 Ir1_2 C13_2 C12_2 113.3(6)
N1_2 Ir1_2 C13_2 C12_2 -64.1(4)
C11_2 Ir1_2 C13_2 C12_2 37.2(3)
C14_2 Ir1_2 C13_2 C12_2 117.1(5)
C15_2 Ir1_2 C13_2 C12_2 80.6(3)
Cl1_2 Ir1_2 C13_2 C12_2 -150.2(3)
O1_2 Ir1_2 C13_2 C14_2 -3.9(8)
N1_2 Ir1_2 C13_2 C14_2 178.7(3)
C11_2 Ir1_2 C13_2 C14_2 -79.9(4)
C12_2 Ir1_2 C13_2 C14_2 -117.1(5)
C15_2 Ir1_2 C13_2 C14_2 -36.5(3)
Cl1_2 Ir1_2 C13_2 C14_2 92.7(3)
O1_2 Ir1_2 C13_2 C18_2 -124.0(6)
N1_2 Ir1_2 C13_2 C18_2 58.6(6)
C11_2 Ir1_2 C13_2 C18_2 160.0(6)
C12_2 Ir1_2 C13_2 C18_2 122.8(7)
C14_2 Ir1_2 C13_2 C18_2 -120.1(7)
C15_2 Ir1_2 C13_2 C18_2 -156.6(6)
Cl1_2 Ir1_2 C13_2 C18_2 -27.4(6)
C12_2 C13_2 C14_2 C15_2 -0.6(6)
C18_2 C13_2 C14_2 C15_2 -177.4(6)
Ir1_2 C13_2 C14_2 C15_2 61.2(4)
C12_2 C13_2 C14_2 C19_2 178.3(6)
C18_2 C13_2 C14_2 C19_2 1.5(10)
Ir1_2 C13_2 C14_2 C19_2 -119.9(6)
C12_2 C13_2 C14_2 Ir1_2 -61.8(4)
C18_2 C13_2 C14_2 Ir1_2 121.4(6)
O1_2 Ir1_2 C14_2 C15_2 59.8(4)
C13_2 Ir1_2 C14_2 C15_2 -118.7(5)
N1_2 Ir1_2 C14_2 C15_2 -122.1(7)
C11_2 Ir1_2 C14_2 C15_2 -37.2(3)
C12_2 Ir1_2 C14_2 C15_2 -80.7(4)
Cl1_2 Ir1_2 C14_2 C15_2 148.8(3)
O1_2 Ir1_2 C14_2 C13_2 178.5(3)
N1_2 Ir1_2 C14_2 C13_2 -3.5(9)
C11_2 Ir1_2 C14_2 C13_2 81.5(4)
C12_2 Ir1_2 C14_2 C13_2 37.9(3)
C15_2 Ir1_2 C14_2 C13_2 118.7(5)
Cl1_2 Ir1_2 C14_2 C13_2 -92.5(3)
O1_2 Ir1_2 C14_2 C19_2 -63.3(6)
C13_2 Ir1_2 C14_2 C19_2 118.2(7)
N1_2 Ir1_2 C14_2 C19_2 114.7(8)
C11_2 Ir1_2 C14_2 C19_2 -160.3(6)
C12_2 Ir1_2 C14_2 C19_2 156.1(6)
C15_2 Ir1_2 C14_2 C19_2 -123.1(7)
Cl1_2 Ir1_2 C14_2 C19_2 25.7(6)
C13_2 C14_2 C15_2 C11_2 -1.2(6)
C19_2 C14_2 C15_2 C11_2 179.9(6)
Ir1_2 C14_2 C15_2 C11_2 58.6(4)
C13_2 C14_2 C15_2 C20_2 179.1(6)
C19_2 C14_2 C15_2 C20_2 0.2(10)
Ir1_2 C14_2 C15_2 C20_2 -121.1(6)
C13_2 C14_2 C15_2 Ir1_2 -59.8(4)
C19_2 C14_2 C15_2 Ir1_2 121.4(6)
C12_2 C11_2 C15_2 C14_2 2.5(6)
C16_2 C11_2 C15_2 C14_2 175.4(6)
Ir1_2 C11_2 C15_2 C14_2 -59.4(4)
C12_2 C11_2 C15_2 C20_2 -177.7(5)
C16_2 C11_2 C15_2 C20_2 -4.8(9)
Ir1_2 C11_2 C15_2 C20_2 120.3(6)
C12_2 C11_2 C15_2 Ir1_2 61.9(4)
C16_2 C11_2 C15_2 Ir1_2 -125.2(6)
O1_2 Ir1_2 C15_2 C14_2 -131.1(3)
C13_2 Ir1_2 C15_2 C14_2 38.2(3)
N1_2 Ir1_2 C15_2 C14_2 150.2(4)
C11_2 Ir1_2 C15_2 C14_2 120.0(5)
C12_2 Ir1_2 C15_2 C14_2 81.2(4)
Cl1_2 Ir1_2 C15_2 C14_2 -41.0(4)
O1_2 Ir1_2 C15_2 C11_2 108.9(3)
C13_2 Ir1_2 C15_2 C11_2 -81.8(3)
N1_2 Ir1_2 C15_2 C11_2 30.2(5)
C12_2 Ir1_2 C15_2 C11_2 -38.8(3)
C14_2 Ir1_2 C15_2 C11_2 -120.0(5)
Cl1_2 Ir1_2 C15_2 C11_2 -161.0(3)
O1_2 Ir1_2 C15_2 C20_2 -9.0(6)
C13_2 Ir1_2 C15_2 C20_2 160.3(6)
N1_2 Ir1_2 C15_2 C20_2 -87.7(6)
C11_2 Ir1_2 C15_2 C20_2 -117.9(7)
C12_2 Ir1_2 C15_2 C20_2 -156.7(6)
C14_2 Ir1_2 C15_2 C20_2 122.0(7)
Cl1_2 Ir1_2 C15_2 C20_2 81.0(6)
